data_4004054
loop_
_publ_author_name
'Qazvini, Omid T.'
'Scott, Victoria-Jayne'
'Bondorf, Linda'
'Ducamp, Maxime'
'Hirscher, Michael'
'Coudert, Fran\,cois-Xavier'
'Telfer, Shane G.'

_publ_section_title
;
 Flexibility of a Metal--Organic Framework Enhances Gas Separation and
 Enables Quantum Sieving
;
_journal_issue 22
_journal_name_full 'Chemistry of Materials'
_journal_page_first 8886
_journal_page_last 8894
_journal_paper_doi 10.1021/acs.chemmater.1c03170
_journal_volume 33
_journal_year 2021
_chemical_absolute_configuration ad
_chemical_formula_moiety 'C45 H40 Co6 O31, 2(H2 O), O, 2(H)'
_chemical_formula_sum 'C45 H46 Co6 O34'
_chemical_formula_weight 1484.40
_space_group_crystal_system orthorhombic
_space_group_IT_number 18
_space_group_name_Hall 'P 2 2ab'
_space_group_name_H-M_alt 'P 21 21 2'
_atom_sites_solution_hydrogens mixed
_atom_sites_solution_primary iterative
_audit_creation_date 2021-01-13
_audit_creation_method
;
Olex2 1.3
(compiled Nov 21 2019 18:26:39 for OlexSys, GUI svn.r6003)
;
_cell_angle_alpha 90
_cell_angle_beta 90
_cell_angle_gamma 90
_cell_formula_units_Z 4
_cell_length_a 22.57(5)
_cell_length_b 28.68(6)
_cell_length_c 10.94(3)
_cell_measurement_reflns_used 9684
_cell_measurement_temperature 293(2)
_cell_measurement_theta_max 54.47
_cell_measurement_theta_min 3.66
_cell_volume 7082(3)
_computing_cell_refinement 'SAINT (Bruker, 2016)'
_computing_data_collection 'APEX3 (Bruker, 2016)'
_computing_data_reduction 'SAINT (Bruker, 2016)'
_computing_molecular_graphics 'Olex2 1.3 (Dolomanov et al., 2009)'
_computing_publication_material 'Olex2 1.3 (Dolomanov et al., 2009)'
_computing_structure_refinement 'SHELXL 2014/7 (Sheldrick, 2015)'
_computing_structure_solution 'olex2.solve 1.3 (Bourhis et al., 2015)'
_diffrn_ambient_temperature 293
_diffrn_detector_area_resol_mean 10
_diffrn_measured_fraction_theta_full 0.994
_diffrn_measured_fraction_theta_max 0.994
_diffrn_measurement_device_type 'Bruker D8 Venture'
_diffrn_measurement_method '\f and \w shutterless scans'
_diffrn_radiation_type CuK\a
_diffrn_radiation_wavelength 1.54178
_diffrn_reflns_av_R_equivalents 0.1463
_diffrn_reflns_av_unetI/netI 0.0754
_diffrn_reflns_Laue_measured_fraction_full 0.994
_diffrn_reflns_Laue_measured_fraction_max 0.994
_diffrn_reflns_limit_h_max 24
_diffrn_reflns_limit_h_min -24
_diffrn_reflns_limit_k_max 30
_diffrn_reflns_limit_k_min -31
_diffrn_reflns_limit_l_max 12
_diffrn_reflns_limit_l_min -11
_diffrn_reflns_number 158767
_diffrn_reflns_point_group_measured_fraction_full 0.995
_diffrn_reflns_point_group_measured_fraction_max 0.995
_diffrn_reflns_theta_full 58.512
_diffrn_reflns_theta_max 58.512
_diffrn_reflns_theta_min 2.491
_diffrn_source 'Bruker IuS DIAMOND'
_diffrn_source_current 1.2
_diffrn_source_power 0.06
_diffrn_source_voltage 50.0
_diffrn_standards_number 0
_exptl_absorpt_coefficient_mu 11.456
_exptl_absorpt_correction_T_max 0.7515
_exptl_absorpt_correction_T_min 0.4463
_exptl_absorpt_correction_type multi-scan
_exptl_absorpt_process_details '(SADABS; Bruker, 2016)'
_exptl_crystal_colour violet
_exptl_crystal_colour_primary violet
_exptl_crystal_density_diffrn 1.392
_exptl_crystal_density_meas ?
_exptl_crystal_description plate
_exptl_crystal_F_000 3000
_exptl_crystal_size_max 0.2
_exptl_crystal_size_mid 0.02
_exptl_crystal_size_min 0.01
_refine_diff_density_max 1.712
_refine_diff_density_min -0.798
_refine_diff_density_rms 0.238
_refine_ls_abs_structure_details
;
 Refined as an inversion twin.
;
_refine_ls_abs_structure_Flack 0.425(13)
_refine_ls_extinction_coef 0.0079(7)
_refine_ls_extinction_expression Fc^*^=kFc[1+0.001xFc^2^\l^3^/sin(2\q)]^-1/4^
_refine_ls_extinction_method 'SHELXL-2014/7 (Sheldrick 2014'
_refine_ls_goodness_of_fit_ref 1.099
_refine_ls_hydrogen_treatment constr
_refine_ls_matrix_type full
_refine_ls_number_parameters 746
_refine_ls_number_reflns 9939
_refine_ls_number_restraints 32
_refine_ls_restrained_S_all 1.103
_refine_ls_R_factor_all 0.1463
_refine_ls_R_factor_gt 0.1107
_refine_ls_shift/su_max 0.000
_refine_ls_shift/su_mean 0.000
_refine_ls_structure_factor_coef Fsqd
_refine_ls_weighting_details 'w=1/[\s^2^(Fo^2^)+(0.2000P)^2^] where P=(Fo^2^+2Fc^2^)/3'
_refine_ls_weighting_scheme calc
_refine_ls_wR_factor_gt 0.2647
_refine_ls_wR_factor_ref 0.2985
_reflns_Friedel_coverage 0.798
_reflns_Friedel_fraction_full 0.995
_reflns_Friedel_fraction_max 0.995
_reflns_number_gt 6669
_reflns_number_total 9939
_reflns_threshold_expression 'I > 2\s(I)'
_cod_data_source_file cm1c03170_si_002.cif
_cod_data_source_block MUF-15-OMe
_cod_depositor_comments
;
The following automatic conversions were performed:

data item '_exptl_crystal_density_meas' value 'not measured' was
changed to '?' -- the value is perceived as not measured.

Automatic conversion script
Id: cif_fix_values 7556 2019-12-06 15:28:31Z antanas 
;
_cod_original_cell_volume 7082(29)
_cod_database_code 4004054
_shelx_shelxl_version_number 2014/7
_shelx_space_group_comment
;
The symmetry employed for this shelxl refinement is uniquely defined
by the following loop, which should always be used as a source of
symmetry information in preference to the above space-group names.
They are only intended as comments.
;
_olex2_refinement_description
;
1. Twinned data refinement
 Scales: 0.575(13)
 0.425(13)
2. Fixed Uiso
 At 1.2 times of:
  All C(H) groups
 At 1.5 times of:
  All C(H,H,H) groups, All O(H) groups, All O(H,H) groups
3. Restrained distances
 C35_1-C34_1
 1.5 with sigma of 0.02
 Co4_1-H27A_1 \\sim Co4_1-H27B_1
 with sigma of 0.02
4. Uiso/Uaniso restraints and constraints
Uanis(C45_1) \\sim Ueq, Uanis(C15_1) \\sim Ueq, Uanis(O31_1) \\sim Ueq,
Uanis(C43_1) \\sim Ueq: with sigma of 0.01 and sigma for terminal atoms of 0.02
Uanis(C3_1) \\sim Ueq: with sigma of 0.1 and sigma for terminal atoms of 0.2
5. Others
 Fixed Sof: O5W(0.5) H5WA(0.5) H5WB(0.5) O2W(0.5) H2WA(0.5) H2WB(0.5)
 Fixed Uiso: O5W(0.4) O1W(0.4) O3W(0.4) O2W(0.4)
 Fixed X: H11A(0.04616) H11B(0.046579) O5W(-0.0291) H5WA(-0.04841) H5WB(-
 0.003731) O1W(0.08015) H(0.10319) HA(0.086929) O3W(0.23738) H3WA(0.26057)
 H3WB(0.21007) O2W(0.105161) H2WA(0.093901) H2WB(0.101661)
 Fixed Y: H11A(0.46367) H11B(0.432189) O5W(0.075769) H5WA(0.06284)
 H5WB(0.09276) O1W(0.03183) H(0.05527) HA(0.01767) O3W(0.395761) H3WA(0.383341)
 H3WB(0.41039) O2W(0.36865) H2WA(0.3757) H2WB(0.33917)
 Fixed Z: H11A(0.01052) H11B(-0.0895) O5W(-0.063951) H5WA(-0.0065) H5WB(-
 0.0277) O1W(0.67325) H(0.67169) HA(0.60644) O3W(0.696429) H3WA(0.74827)
 H3WB(0.73372) O2W(0.72883) H2WA(0.80064) H2WB(0.72533)
6.a Free rotating group:
 O27(H27A,H27B)
6.b Rotating group:
 O12(H12A,H12B), O25(H25A,H25B)
6.c Ternary CH refined with riding coordinates:
 O2(H2), O4(H4)
6.d Me refined with riding coordinates:
 C15(H15A,H15B,H15C), C42(H42A,H42B,H42C), C43(H43A,H43B,H43C), C44(H44A,H44B,
 H44C), C45(H45A,H45B,H45C)
6.e Aromatic/amide H refined with riding coordinates:
 C2(H2A), C4(H4A), C6(H6), C10(H10), C12(H12), C14(H14), C19(H19), C21(H21),
 C23(H23), C26(H26), C28(H28), C30(H30), C36(H36), C38(H38), C40(H40)
;
_olex2_submission_original_sample_id MUF-15-OMe
_olex2_submission_special_instructions 'No special instructions were received'

loop_
_space_group_symop_operation_xyz
'x, y, z'
'-x, -y, z'
'x+1/2, -y+1/2, -z'
'-x+1/2, y+1/2, -z'

loop_
_atom_site_label
_atom_site_type_symbol
_atom_site_fract_x
_atom_site_fract_y
_atom_site_fract_z
_atom_site_U_iso_or_equiv
_atom_site_adp_type
_atom_site_occupancy
_atom_site_site_symmetry_order
_atom_site_calc_flag
_atom_site_refinement_flags_posn
_atom_site_refinement_flags_adp
_atom_site_refinement_flags_occupancy
_atom_site_disorder_assembly
_atom_site_disorder_group
Co1_1 Co 0.04731(14) 0.38102(10) 0.1240(3) 0.0858(10) Uani 1 1 d . . . . .
Co2_1 Co -0.03429(13) 0.29375(9) 0.2646(2) 0.0687(8) Uani 1 1 d . . . . .
Co3_1 Co 0.03526(12) 0.20496(8) 0.4102(2) 0.0673(8) Uani 1 1 d . . . . .
Co4_1 Co -0.04603(13) 0.11749(9) -0.4543(3) 0.0797(9) Uani 1 1 d D . . . .
Co5_1 Co 0.08585(13) 0.33796(9) 0.4019(3) 0.0803(9) Uani 1 1 d . . . . .
Co6_1 Co 0.40747(12) 0.33557(9) 0.7325(3) 0.0764(9) Uani 1 1 d . . . . .
O1_1 O 0.0903(7) 0.4288(5) 0.2383(16) 0.113(5) Uani 1 1 d . . . . .
O2_1 O 0.0481(5) 0.3249(3) 0.2439(11) 0.073(3) Uani 1 1 d . . . . .
H2_1 H 0.0731 0.3013 0.2048 0.110 Uiso 1 1 calc R U . . .
O3_1 O -0.0149(5) 0.2695(4) 0.4476(10) 0.075(3) Uani 1 1 d . . . . .
O4_1 O -0.0465(5) 0.1725(3) 0.4230(11) 0.077(3) Uani 1 1 d . . . . .
H4_1 H -0.0701 0.1959 0.4665 0.116 Uiso 1 1 calc R U . . .
O5_1 O -0.0092(7) 0.1558(5) -0.3177(10) 0.090(4) Uani 1 1 d . . . . .
O6_1 O 0.1594(15) 0.5463(5) 0.6649(19) 0.222(15) Uani 1 1 d . . . . .
O7_1 O 0.0314(6) 0.5952(4) 0.1979(13) 0.099(4) Uani 1 1 d . . . . .
O8_1 O 0.0999(8) 0.4048(4) 0.4348(15) 0.117(5) Uani 1 1 d . . . . .
O9_1 O 0.1612(6) 0.3072(4) 0.4308(14) 0.104(4) Uani 1 1 d . . . . .
O10_1 O 0.0115(8) 0.3408(6) 0.9901(12) 0.112(5) Uani 1 1 d . . . . .
O11_1 O 0.0447(10) 0.4341(6) -0.0024(16) 0.157(7) Uani 1 1 d . . . . .
H11A_1 H 0.0462 0.4637 0.0105 0.236 Uiso 1 1 d . U . . .
H11B_1 H 0.0466 0.4322 -0.0895 0.236 Uiso 1 1 d . U . . .
O12_1 O 0.1338(10) 0.3571(6) 0.062(2) 0.165(8) Uani 1 1 d . . . . .
H12A_1 H 0.1673 0.3770 0.0835 0.247 Uiso 1 1 d R U . . .
H12B_1 H 0.1398 0.3566 -0.0265 0.247 Uiso 1 1 d R U . . .
O13_1 O 0.0637(6) 0.6461(4) 0.3392(11) 0.090(4) Uani 1 1 d . . . . .
O14_1 O -0.0584(6) 0.2997(5) 1.0859(12) 0.092(4) Uani 1 1 d . . . . .
O15_1 O 0.3863(6) 0.2422(5) 0.7115(12) 0.094(4) Uani 1 1 d . . . . .
O16_1 O 0.3354(6) 0.3067(5) 0.6761(19) 0.126(6) Uani 1 1 d . . . . .
O17_1 O -0.0382(6) 0.1717(4) 0.1295(11) 0.087(4) Uani 1 1 d . . . . .
O18_1 O 0.0120(5) 0.2282(4) 0.2259(9) 0.073(3) Uani 1 1 d . . . . .
O19_1 O 0.0343(6) 0.3267(4) 0.5443(11) 0.087(4) Uani 1 1 d . . . . .
O20_1 O 0.0700(5) 0.1459(4) 0.3442(13) 0.095(4) Uani 1 1 d . . . . .
O21_1 O 0.0580(6) 0.2024(4) -0.4107(9) 0.076(3) Uani 1 1 d . . . . .
O22_1 O 0.1121(6) 0.2436(4) 0.3815(12) 0.085(3) Uani 1 1 d . . . . .
O23_1 O 0.0922(8) -0.0722(5) 0.4272(17) 0.121(5) Uani 1 1 d . . . . .
O24_1 O 0.1049(7) -0.0985(4) 0.2437(13) 0.103(4) Uani 1 1 d . . . . .
O25_1 O -0.0461(8) 0.0648(5) -0.3209(14) 0.128(5) Uani 1 1 d . . . . .
H25A_1 H -0.0408 0.0746 -0.2358 0.192 Uiso 1 1 d R U . . .
H25B_1 H -0.0131 0.0429 -0.3250 0.192 Uiso 1 1 d R U . . .
O26_1 O 0.0339(7) 0.0945(4) 0.4744(13) 0.103(4) Uani 1 1 d . . . . .
O27_1 O -0.1310(8) 0.1387(7) -0.3913(16) 0.133(5) Uani 1 1 d G . . . .
H27A_1 H -0.1483 0.1192 -0.4376 0.199 Uiso 1 1 d DG U . . .
H27B_1 H -0.1296 0.1637 -0.4330 0.199 Uiso 1 1 d DG U . . .
O28_1 O 0.1818(10) 0.2571(11) -0.0506(15) 0.219(14) Uani 1 1 d . . . . .
O29_1 O 0.2531(8) 0.1164(6) 0.553(3) 0.206(14) Uani 1 1 d . . . . .
O30_1 O -0.1752(10) 0.2265(11) 0.7322(17) 0.208(13) Uani 1 1 d . . . . .
O31_1 O 0.1696(10) 0.0466(7) 0.023(2) 0.165(7) Uani 1 1 d . U . . .
C1_1 C 0.1029(10) 0.4862(6) 0.398(2) 0.107(7) Uani 1 1 d . . . . .
C2_1 C 0.1259(14) 0.4935(7) 0.5121(19) 0.143(11) Uani 1 1 d . . . . .
H2A_1 H 0.1403 0.4692 0.5599 0.172 Uiso 1 1 calc R U . . .
C3_1 C 0.127(2) 0.5397(9) 0.552(2) 0.181(16) Uani 1 1 d . U . . .
C4_1 C 0.1085(12) 0.5747(6) 0.484(2) 0.111(8) Uani 1 1 d . . . . .
H4A_1 H 0.1130 0.6052 0.5114 0.134 Uiso 1 1 calc R U . . .
C5_1 C 0.0826(8) 0.5664(6) 0.3695(16) 0.074(5) Uani 1 1 d . . . . .
C6_1 C 0.0791(7) 0.5226(6) 0.328(2) 0.083(5) Uani 1 1 d . . . . .
H6_1 H 0.0611 0.5164 0.2536 0.100 Uiso 1 1 calc R U . . .
C7_1 C 0.0956(9) 0.4363(7) 0.354(2) 0.091(6) Uani 1 1 d . . . . .
C8_1 C 0.0337(10) 0.1829(7) -0.3178(17) 0.081(5) Uani 1 1 d . . . . .
C9_1 C 0.0550(8) 0.1982(6) -0.1945(14) 0.071(5) Uani 1 1 d . . . . .
C10_1 C 0.0214(9) 0.1911(6) -0.0941(14) 0.078(5) Uani 1 1 d . . . . .
H10_1 H -0.0150 0.1762 -0.1030 0.094 Uiso 1 1 calc R U . . .
C11_1 C 0.0404(8) 0.2066(6) 0.0331(17) 0.076(5) Uani 1 1 d . . . . .
C12_1 C 0.0956(8) 0.2285(7) 0.0351(19) 0.091(6) Uani 1 1 d . . . . .
H12_1 H 0.1106 0.2376 0.1107 0.110 Uiso 1 1 calc R U . . .
C13_1 C 0.1289(11) 0.2376(9) -0.066(2) 0.117(8) Uani 1 1 d . . . . .
C14_1 C 0.1122(11) 0.2213(9) -0.184(2) 0.116(8) Uani 1 1 d . . . . .
H14_1 H 0.1368 0.2253 -0.2509 0.139 Uiso 1 1 calc R U . . .
C15_1 C 0.156(2) 0.5838(17) 0.724(6) 0.28(3) Uani 1 1 d . U . . .
H15A_1 H 0.1800 0.5822 0.7952 0.424 Uiso 1 1 calc R U . . .
H15B_1 H 0.1685 0.6092 0.6730 0.424 Uiso 1 1 calc R U . . .
H15C_1 H 0.1151 0.5888 0.7475 0.424 Uiso 1 1 calc R U . . .
C16_1 C 0.0575(10) 0.6049(7) 0.2979(18) 0.091(6) Uani 1 1 d . . . . .
C17_1 C 0.1555(7) 0.2621(6) 0.4300(17) 0.074(4) Uani 1 1 d . . . . .
C18_1 C 0.2037(8) 0.2354(5) 0.4937(18) 0.079(5) Uani 1 1 d . . . . .
C19_1 C 0.2041(9) 0.1873(7) 0.494(3) 0.116(8) Uani 1 1 d . . . . .
H19_1 H 0.1724 0.1713 0.4595 0.139 Uiso 1 1 calc R U . . .
C20_1 C 0.2494(9) 0.1626(9) 0.543(3) 0.130(9) Uani 1 1 d . . . . .
C21_1 C 0.2956(9) 0.1875(7) 0.603(2) 0.105(7) Uani 1 1 d . . . . .
H21_1 H 0.3261 0.1715 0.6417 0.126 Uiso 1 1 calc R U . . .
C22_1 C 0.2949(8) 0.2342(6) 0.6027(18) 0.081(5) Uani 1 1 d . . . . .
C23_1 C 0.2506(8) 0.2582(7) 0.5470(16) 0.084(5) Uani 1 1 d . . . . .
H23_1 H 0.2520 0.2906 0.5449 0.101 Uiso 1 1 calc R U . . .
C24_1 C -0.0324(9) 0.3115(7) 0.9896(17) 0.075(5) Uani 1 1 d . . . . .
C25_1 C -0.0553(10) 0.2970(7) 0.8699(17) 0.082(5) Uani 1 1 d . . . . .
C26_1 C -0.1079(11) 0.2728(8) 0.8646(18) 0.097(6) Uani 1 1 d . . . . .
H26_1 H -0.1314 0.2701 0.9341 0.116 Uiso 1 1 calc R U . . .
C27_1 C -0.1260(12) 0.2521(10) 0.755(3) 0.124(9) Uani 1 1 d . . . . .
C28_1 C -0.0912(12) 0.2630(10) 0.6407(16) 0.121(9) Uani 1 1 d . . . . .
H28_1 H -0.1041 0.2522 0.5651 0.146 Uiso 1 1 calc R U . . .
C29_1 C -0.0392(7) 0.2894(6) 0.6499(14) 0.066(4) Uani 1 1 d . . . . .
C30_1 C -0.0234(8) 0.3072(6) 0.7641(16) 0.078(5) Uani 1 1 d . . . . .
H30_1 H 0.0096 0.3264 0.7698 0.094 Uiso 1 1 calc R U . . .
C31_1 C 0.3410(8) 0.2611(8) 0.668(2) 0.093(6) Uani 1 1 d . . . . .
C32_1 C 0.0068(10) 0.2012(6) 0.1319(14) 0.074(5) Uani 1 1 d . . . . .
C33_1 C -0.0043(9) 0.2953(8) 0.5382(17) 0.085(5) Uani 1 1 d . . . . .
C34_1 C 0.0598(8) 0.1056(6) 0.3792(18) 0.077(5) Uani 1 1 d D . . . .
C35_1 C 0.0864(9) 0.0659(6) 0.3019(18) 0.089(6) Uani 1 1 d D . . . .
C36_1 C 0.0827(9) 0.0202(5) 0.3450(17) 0.084(5) Uani 1 1 d . . . . .
H36_1 H 0.0656 0.0144 0.4208 0.101 Uiso 1 1 calc R U . . .
C37_1 C 0.1041(10) -0.0164(6) 0.2759(17) 0.087(5) Uani 1 1 d . . . . .
C38_1 C 0.1315(12) -0.0058(7) 0.172(3) 0.135(10) Uani 1 1 d . . . . .
H38_1 H 0.1486 -0.0302 0.1280 0.162 Uiso 1 1 calc R U . . .
C39_1 C 0.1367(14) 0.0414(8) 0.120(3) 0.139(11) Uani 1 1 d . . . . .
C40_1 C 0.1136(14) 0.0766(8) 0.200(3) 0.134(10) Uani 1 1 d . . . . .
H40_1 H 0.1180 0.1078 0.1786 0.161 Uiso 1 1 calc R U . . .
C41_1 C 0.0999(9) -0.0661(6) 0.322(2) 0.084(5) Uani 1 1 d . . . . .
C42_1 C 0.2213(19) 0.265(3) -0.150(4) 0.36(5) Uani 1 1 d . . . . .
H42A_1 H 0.2570 0.2790 -0.1202 0.533 Uiso 1 1 calc R U . . .
H42B_1 H 0.2308 0.2353 -0.1875 0.533 Uiso 1 1 calc R U . . .
H42C_1 H 0.2029 0.2847 -0.2088 0.533 Uiso 1 1 calc R U . . .
C43_1 C 0.2316(19) 0.0819(18) 0.468(4) 0.231(19) Uani 1 1 d . U . . .
H43A_1 H 0.2404 0.0513 0.4980 0.346 Uiso 1 1 calc R U . . .
H43B_1 H 0.1895 0.0853 0.4582 0.346 Uiso 1 1 calc R U . . .
H43C_1 H 0.2506 0.0863 0.3900 0.346 Uiso 1 1 calc R U . . .
C44_1 C -0.2231(17) 0.234(2) 0.825(3) 0.29(4) Uani 1 1 d . . . . .
H44A_1 H -0.2568 0.2150 0.8050 0.437 Uiso 1 1 calc R U . . .
H44B_1 H -0.2087 0.2252 0.9047 0.437 Uiso 1 1 calc R U . . .
H44C_1 H -0.2345 0.2661 0.8260 0.437 Uiso 1 1 calc R U . . .
C45_1 C 0.1720(18) 0.0933(11) -0.029(3) 0.189(13) Uani 1 1 d . U . . .
H45A_1 H 0.1972 0.0932 -0.0993 0.283 Uiso 1 1 calc R U . . .
H45B_1 H 0.1328 0.1029 -0.0520 0.283 Uiso 1 1 calc R U . . .
H45C_1 H 0.1874 0.1146 0.0311 0.283 Uiso 1 1 calc R U . . .
O5W_2 O -0.0291 0.0758 -0.0640 0.400 Uiso 0.5 1 d . U P . .
H5WA_2 H -0.0484 0.0628 -0.0065 0.600 Uiso 0.5 1 d . U P . .
H5WB_2 H -0.0037 0.0928 -0.0277 0.600 Uiso 0.5 1 d . U P . .
O1W_4 O 0.0801 0.0318 0.6733 0.400 Uiso 1 1 d . U . . .
H_4 H 0.1032 0.0553 0.6717 0.600 Uiso 1 1 d . U . . .
HA_4 H 0.0869 0.0177 0.6064 0.600 Uiso 1 1 d . U . . .
O3W_6 O 0.2374 0.3958 0.6964 0.400 Uiso 1 1 d . U . . .
H3WA_6 H 0.2606 0.3833 0.7483 0.600 Uiso 1 1 d . U . . .
H3WB_6 H 0.2101 0.4104 0.7337 0.600 Uiso 1 1 d . U . . .
O2W_7 O 0.1052 0.3687 0.7288 0.400 Uiso 0.5 1 d . U P . .
H2WA_7 H 0.0939 0.3757 0.8006 0.600 Uiso 0.5 1 d . U P . .
H2WB_7 H 0.1017 0.3392 0.7253 0.600 Uiso 0.5 1 d . U P . .

loop_
_atom_site_aniso_label
_atom_site_aniso_U_11
_atom_site_aniso_U_22
_atom_site_aniso_U_33
_atom_site_aniso_U_23
_atom_site_aniso_U_13
_atom_site_aniso_U_12
Co1_1 0.122(2) 0.0707(18) 0.0643(16) -0.0003(14) 0.0090(17) -0.0110(16)
Co2_1 0.0965(19) 0.0561(15) 0.0534(15) 0.0001(12) 0.0018(13) 0.0004(13)
Co3_1 0.0913(18) 0.0573(15) 0.0532(15) -0.0017(12) 0.0001(13) 0.0000(13)
Co4_1 0.109(2) 0.0655(17) 0.0639(16) 0.0005(13) 0.0011(15) -0.0094(15)
Co5_1 0.107(2) 0.0595(16) 0.0739(18) 0.0000(14) -0.0100(16) -0.0049(14)
Co6_1 0.0938(19) 0.0574(16) 0.0780(18) -0.0041(14) -0.0098(15) 0.0030(13)
O1_1 0.159(13) 0.071(9) 0.108(12) 0.005(8) 0.000(11) -0.014(8)
O2_1 0.091(7) 0.057(6) 0.071(7) 0.000(5) -0.002(6) -0.001(5)
O3_1 0.108(8) 0.061(6) 0.056(7) -0.004(6) -0.005(6) -0.001(6)
O4_1 0.098(8) 0.055(6) 0.078(7) -0.010(6) -0.007(7) -0.010(6)
O5_1 0.124(10) 0.087(9) 0.059(7) -0.004(6) 0.007(7) -0.022(8)
O6_1 0.44(4) 0.069(10) 0.157(17) -0.013(11) -0.18(2) 0.019(15)
O7_1 0.136(11) 0.079(8) 0.082(9) -0.011(7) -0.013(8) 0.017(7)
O8_1 0.191(15) 0.054(7) 0.106(11) 0.006(8) -0.025(11) -0.010(8)
O9_1 0.124(10) 0.063(8) 0.124(11) -0.005(7) -0.024(9) -0.008(7)
O10_1 0.131(12) 0.146(13) 0.060(7) -0.007(8) -0.012(8) 0.014(11)
O11_1 0.24(2) 0.133(14) 0.100(12) 0.002(11) 0.014(14) -0.033(14)
O12_1 0.198(18) 0.135(14) 0.162(17) -0.046(13) 0.085(16) -0.026(13)
O13_1 0.138(10) 0.061(7) 0.071(7) 0.004(6) -0.020(7) 0.011(7)
O14_1 0.097(8) 0.114(10) 0.066(8) 0.001(8) 0.001(7) 0.012(7)
O15_1 0.099(9) 0.115(11) 0.069(8) -0.003(8) -0.007(7) 0.007(8)
O16_1 0.095(9) 0.096(11) 0.186(17) -0.015(11) -0.033(10) -0.003(8)
O17_1 0.120(9) 0.079(8) 0.063(7) -0.035(6) 0.006(7) -0.020(8)
O18_1 0.096(7) 0.077(7) 0.046(6) -0.002(6) 0.001(5) -0.007(6)
O19_1 0.123(10) 0.072(8) 0.065(7) -0.004(6) 0.005(7) -0.015(8)
O20_1 0.110(9) 0.056(7) 0.118(11) 0.009(7) 0.009(8) -0.002(6)
O21_1 0.118(9) 0.064(7) 0.048(6) 0.004(6) 0.004(6) 0.001(6)
O22_1 0.087(8) 0.082(8) 0.086(8) 0.003(7) -0.015(7) 0.006(7)
O23_1 0.172(15) 0.085(10) 0.105(13) 0.005(9) -0.002(12) -0.019(9)
O24_1 0.164(13) 0.051(7) 0.094(9) -0.010(7) 0.019(9) -0.002(7)
O25_1 0.177(14) 0.116(12) 0.091(10) 0.037(9) -0.010(10) -0.026(10)
O26_1 0.144(12) 0.082(8) 0.084(9) 0.015(7) 0.033(9) 0.020(8)
O27_1 0.127(12) 0.153(14) 0.118(12) 0.003(11) 0.022(11) -0.026(10)
O28_1 0.171(17) 0.41(4) 0.075(10) -0.045(17) 0.016(11) -0.16(2)
O29_1 0.184(19) 0.055(11) 0.38(4) -0.019(14) -0.14(2) 0.009(9)
O30_1 0.167(17) 0.36(3) 0.102(13) -0.079(18) 0.031(13) -0.14(2)
O31_1 0.204(13) 0.138(11) 0.154(12) 0.019(10) 0.062(11) 0.007(10)
C1_1 0.130(17) 0.058(12) 0.135(19) 0.005(12) -0.025(16) -0.021(11)
C2_1 0.28(3) 0.068(14) 0.077(13) 0.011(12) -0.060(19) 0.017(17)
C3_1 0.38(5) 0.093(18) 0.064(14) -0.026(13) -0.09(2) -0.02(2)
C4_1 0.19(2) 0.033(9) 0.111(17) -0.001(11) -0.050(16) 0.005(11)
C5_1 0.101(12) 0.061(11) 0.061(10) -0.015(9) -0.014(9) 0.014(9)
C6_1 0.074(11) 0.072(12) 0.104(14) 0.004(11) -0.012(11) 0.002(9)
C7_1 0.109(14) 0.062(12) 0.101(17) -0.008(12) -0.017(12) 0.002(10)
C8_1 0.117(15) 0.061(11) 0.066(12) -0.014(9) 0.001(11) 0.002(11)
C9_1 0.091(12) 0.072(11) 0.051(10) -0.016(8) 0.015(9) -0.017(9)
C10_1 0.116(14) 0.071(11) 0.047(9) 0.007(8) -0.007(9) 0.009(10)
C11_1 0.092(12) 0.063(10) 0.073(12) -0.020(9) -0.014(10) 0.023(10)
C12_1 0.087(12) 0.116(16) 0.071(12) -0.034(11) 0.019(10) -0.028(11)
C13_1 0.115(16) 0.16(2) 0.078(14) -0.045(14) -0.015(13) -0.061(15)
C14_1 0.121(18) 0.14(2) 0.083(15) -0.016(15) 0.001(13) -0.009(15)
C15_1 0.30(3) 0.26(3) 0.28(3) -0.01(3) -0.03(3) 0.00(2)
C16_1 0.136(17) 0.075(13) 0.063(12) 0.008(10) 0.005(12) -0.021(12)
C17_1 0.066(10) 0.072(12) 0.084(12) -0.007(9) -0.003(9) 0.003(9)
C18_1 0.088(11) 0.055(10) 0.093(12) 0.004(9) -0.014(10) -0.015(9)
C19_1 0.093(13) 0.059(12) 0.20(3) -0.015(14) -0.026(16) 0.017(10)
C20_1 0.127(19) 0.086(17) 0.18(3) 0.012(16) -0.048(19) -0.025(14)
C21_1 0.084(12) 0.077(13) 0.15(2) -0.001(13) -0.032(13) -0.001(10)
C22_1 0.093(12) 0.065(12) 0.084(12) 0.001(9) -0.012(10) -0.004(10)
C23_1 0.100(13) 0.075(12) 0.077(11) -0.002(9) -0.014(11) 0.014(10)
C24_1 0.087(12) 0.075(12) 0.063(12) 0.013(9) -0.001(10) 0.009(10)
C25_1 0.107(15) 0.066(11) 0.072(12) -0.005(9) -0.001(11) 0.019(11)
C26_1 0.118(16) 0.119(17) 0.054(11) -0.021(11) -0.002(11) 0.000(14)
C27_1 0.125(18) 0.14(2) 0.11(2) 0.022(17) 0.035(16) 0.009(16)
C28_1 0.16(2) 0.17(2) 0.033(9) -0.002(12) -0.016(12) 0.030(19)
C29_1 0.067(9) 0.076(11) 0.055(10) 0.003(8) -0.009(8) -0.009(9)
C30_1 0.101(13) 0.072(11) 0.061(11) -0.016(9) -0.003(10) -0.003(9)
C31_1 0.068(11) 0.100(16) 0.112(16) -0.014(13) -0.007(11) 0.003(11)
C32_1 0.140(16) 0.046(9) 0.037(8) -0.012(8) -0.009(10) 0.013(10)
C33_1 0.084(12) 0.103(16) 0.069(12) -0.004(12) -0.002(10) 0.009(12)
C34_1 0.089(12) 0.061(11) 0.081(13) -0.006(10) -0.006(11) 0.009(9)
C35_1 0.129(15) 0.056(11) 0.081(13) -0.012(10) 0.034(12) -0.009(10)
C36_1 0.131(15) 0.049(10) 0.072(11) -0.008(9) 0.023(11) 0.011(10)
C37_1 0.139(16) 0.053(10) 0.069(11) 0.004(9) 0.025(12) -0.007(10)
C38_1 0.20(3) 0.053(12) 0.15(2) -0.019(14) 0.05(2) -0.001(14)
C39_1 0.18(3) 0.081(15) 0.15(2) -0.015(16) 0.08(2) 0.002(15)
C40_1 0.21(3) 0.061(13) 0.13(2) 0.013(14) 0.05(2) -0.005(15)
C41_1 0.108(14) 0.066(13) 0.078(14) 0.014(11) -0.010(11) -0.008(10)
C42_1 0.21(4) 0.69(13) 0.16(4) -0.05(6) 0.09(3) -0.25(6)
C43_1 0.25(3) 0.24(3) 0.20(3) 0.00(2) -0.05(2) -0.03(2)
C44_1 0.22(4) 0.57(10) 0.084(18) -0.06(4) 0.06(2) -0.24(5)
C45_1 0.24(2) 0.17(2) 0.16(2) 0.040(19) 0.05(2) -0.015(19)

loop_
_atom_type_symbol
_atom_type_description
_atom_type_scat_dispersion_real
_atom_type_scat_dispersion_imag
_atom_type_scat_source
C C 0.0181 0.0091 'International Tables Vol C Tables 4.2.6.8 and 6.1.1.4'
H H 0.0000 0.0000 'International Tables Vol C Tables 4.2.6.8 and 6.1.1.4'
Co Co -2.3653 3.6143 'International Tables Vol C Tables 4.2.6.8 and 6.1.1.4'
O O 0.0492 0.0322 'International Tables Vol C Tables 4.2.6.8 and 6.1.1.4'

loop_
_geom_angle_atom_site_label_1
_geom_angle_atom_site_label_2
_geom_angle_atom_site_label_3
_geom_angle
_geom_angle_site_symmetry_1
_geom_angle_site_symmetry_3
_geom_angle_publ_flag
O1_1 Co1_1 O12_1 88.7(8) . . ?
O2_1 Co1_1 O1_1 97.3(6) . . ?
O2_1 Co1_1 O12_1 86.9(6) . . ?
O7_1 Co1_1 O1_1 87.1(6) 2_565 . ?
O7_1 Co1_1 O2_1 90.9(5) 2_565 . ?
O7_1 Co1_1 O12_1 174.9(8) 2_565 . ?
O10_1 Co1_1 O1_1 170.5(7) 1_554 . ?
O10_1 Co1_1 O2_1 91.1(6) 1_554 . ?
O10_1 Co1_1 O7_1 97.3(6) 1_554 2_565 ?
O10_1 Co1_1 O11_1 85.7(7) 1_554 . ?
O10_1 Co1_1 O12_1 87.3(8) 1_554 . ?
O11_1 Co1_1 O1_1 86.0(7) . . ?
O11_1 Co1_1 O2_1 176.7(6) . . ?
O11_1 Co1_1 O7_1 89.7(7) . 2_565 ?
O11_1 Co1_1 O12_1 92.8(8) . . ?
O2_1 Co2_1 O3_1 93.3(5) . . ?
O2_1 Co2_1 O15_1 175.7(5) . 3_456 ?
O2_1 Co2_1 O18_1 85.5(4) . . ?
O3_1 Co2_1 O18_1 78.9(4) . . ?
O13_1 Co2_1 O2_1 88.3(5) 2_565 . ?
O13_1 Co2_1 O3_1 88.1(5) 2_565 . ?
O13_1 Co2_1 O14_1 103.2(5) 2_565 1_554 ?
O13_1 Co2_1 O15_1 95.1(5) 2_565 3_456 ?
O13_1 Co2_1 O18_1 165.2(5) 2_565 . ?
O14_1 Co2_1 O2_1 95.7(5) 1_554 . ?
O14_1 Co2_1 O3_1 165.7(5) 1_554 . ?
O14_1 Co2_1 O15_1 86.1(6) 1_554 3_456 ?
O14_1 Co2_1 O18_1 90.8(5) 1_554 . ?
O15_1 Co2_1 O3_1 84.2(5) 3_456 . ?
O15_1 Co2_1 O18_1 90.6(5) 3_456 . ?
O4_1 Co3_1 O3_1 84.7(5) . . ?
O4_1 Co3_1 O18_1 89.2(5) . . ?
O4_1 Co3_1 O22_1 172.5(5) . . ?
O18_1 Co3_1 O3_1 78.0(4) . . ?
O20_1 Co3_1 O3_1 167.8(5) . . ?
O20_1 Co3_1 O4_1 89.6(5) . . ?
O20_1 Co3_1 O18_1 91.1(5) . . ?
O20_1 Co3_1 O21_1 102.7(5) . 1_556 ?
O20_1 Co3_1 O22_1 94.0(5) . . ?
O21_1 Co3_1 O3_1 88.9(4) 1_556 . ?
O21_1 Co3_1 O4_1 98.3(5) 1_556 . ?
O21_1 Co3_1 O18_1 164.3(4) 1_556 . ?
O21_1 Co3_1 O22_1 87.3(5) 1_556 . ?
O22_1 Co3_1 O3_1 90.5(5) . . ?
O22_1 Co3_1 O18_1 84.2(5) . . ?
O4_1 Co4_1 O23_1 93.9(6) 1_554 2_554 ?
O4_1 Co4_1 O25_1 176.4(6) 1_554 . ?
O4_1 Co4_1 O26_1 90.2(5) 1_554 1_554 ?
O4_1 Co4_1 O27_1 89.3(6) 1_554 . ?
O5_1 Co4_1 O4_1 93.9(5) . 1_554 ?
O5_1 Co4_1 O23_1 170.5(6) . 2_554 ?
O5_1 Co4_1 O25_1 83.0(6) . . ?
O5_1 Co4_1 O26_1 95.3(6) . 1_554 ?
O5_1 Co4_1 O27_1 88.7(7) . . ?
O23_1 Co4_1 O27_1 86.0(7) 2_554 . ?
O25_1 Co4_1 O23_1 89.0(6) . 2_554 ?
O25_1 Co4_1 O27_1 88.9(7) . . ?
O26_1 Co4_1 O23_1 90.1(7) 1_554 2_554 ?
O26_1 Co4_1 O25_1 91.9(7) 1_554 . ?
O26_1 Co4_1 O27_1 176.0(7) 1_554 . ?
O2_1 Co5_1 O8_1 114.5(6) . . ?
O2_1 Co5_1 O19_1 114.1(5) . . ?
O9_1 Co5_1 O2_1 115.9(6) . . ?
O9_1 Co5_1 O8_1 105.7(7) . . ?
O9_1 Co5_1 O19_1 108.3(6) . . ?
O19_1 Co5_1 O8_1 96.3(6) . . ?
O16_1 Co6_1 O4_1 96.6(7) . 3_556 ?
O16_1 Co6_1 O17_1 136.9(7) . 3_556 ?
O16_1 Co6_1 O24_1 110.1(7) . 4_556 ?
O17_1 Co6_1 O4_1 108.5(5) 3_556 3_556 ?
O24_1 Co6_1 O4_1 107.6(5) 4_556 3_556 ?
O24_1 Co6_1 O17_1 95.2(6) 4_556 3_556 ?
C7_1 O1_1 Co1_1 137.6(14) . . ?
Co1_1 O2_1 H2_1 105.4 . . ?
Co2_1 O2_1 Co1_1 113.3(5) . . ?
Co2_1 O2_1 H2_1 105.4 . . ?
Co5_1 O2_1 Co1_1 114.3(5) . . ?
Co5_1 O2_1 Co2_1 112.0(6) . . ?
Co5_1 O2_1 H2_1 105.4 . . ?
Co2_1 O3_1 Co3_1 101.6(5) . . ?
C33_1 O3_1 Co2_1 125.2(12) . . ?
C33_1 O3_1 Co3_1 122.8(12) . . ?
Co3_1 O4_1 H4_1 102.1 . . ?
Co4_1 O4_1 Co3_1 112.4(6) 1_556 . ?
Co4_1 O4_1 H4_1 102.1 1_556 . ?
Co6_1 O4_1 Co3_1 117.1(6) 3_456 . ?
Co6_1 O4_1 Co4_1 117.7(5) 3_456 1_556 ?
Co6_1 O4_1 H4_1 102.1 3_456 . ?
C8_1 O5_1 Co4_1 131.0(12) . . ?
C15_1 O6_1 C3_1 121(3) . . ?
C16_1 O7_1 Co1_1 131.4(14) . 2_565 ?
C7_1 O8_1 Co5_1 123.4(13) . . ?
C17_1 O9_1 Co5_1 111.3(11) . . ?
C24_1 O10_1 Co1_1 132.3(13) . 1_556 ?
Co1_1 O11_1 H11A_1 128.1(15) . . ?
Co1_1 O11_1 H11B_1 128.7(15) . . ?
H11A_1 O11_1 H11B_1 102.7(17) . . ?
Co1_1 O12_1 H12A_1 115.7 . . ?
Co1_1 O12_1 H12B_1 115.9 . . ?
H12A_1 O12_1 H12B_1 98.2 . . ?
C16_1 O13_1 Co2_1 127.8(12) . 2_565 ?
C24_1 O14_1 Co2_1 134.9(13) . 1_556 ?
C31_1 O15_1 Co2_1 164.5(14) . 3_556 ?
C31_1 O16_1 Co6_1 111.7(12) . . ?
C32_1 O17_1 Co6_1 122.3(10) . 3_456 ?
Co3_1 O18_1 Co2_1 101.4(4) . . ?
C32_1 O18_1 Co2_1 128.7(11) . . ?
C32_1 O18_1 Co3_1 124.8(10) . . ?
C33_1 O19_1 Co5_1 119.1(12) . . ?
C34_1 O20_1 Co3_1 127.3(12) . . ?
C8_1 O21_1 Co3_1 132.3(13) . 1_554 ?
C17_1 O22_1 Co3_1 145.7(13) . . ?
C41_1 O23_1 Co4_1 139.9(16) . 2_556 ?
C41_1 O24_1 Co6_1 127.8(13) . 4_546 ?
Co4_1 O25_1 H25A_1 117.0 . . ?
Co4_1 O25_1 H25B_1 115.6 . . ?
H25A_1 O25_1 H25B_1 97.9 . . ?
C34_1 O26_1 Co4_1 130.3(12) . 1_556 ?
Co4_1 O27_1 H27A_1 91.9 . . ?
Co4_1 O27_1 H27B_1 91.9 . . ?
H27A_1 O27_1 H27B_1 104.5 . . ?
C13_1 O28_1 C42_1 122(2) . . ?
C20_1 O29_1 C43_1 127(3) . . ?
C27_1 O30_1 C44_1 113(2) . . ?
C39_1 O31_1 C45_1 116(2) . . ?
C2_1 C1_1 C6_1 122(2) . . ?
C2_1 C1_1 C7_1 119(2) . . ?
C6_1 C1_1 C7_1 119(2) . . ?
C1_1 C2_1 H2A_1 122.0 . . ?
C1_1 C2_1 C3_1 116(2) . . ?
C3_1 C2_1 H2A_1 122.0 . . ?
C2_1 C3_1 O6_1 113(2) . . ?
C4_1 C3_1 O6_1 123(2) . . ?
C4_1 C3_1 C2_1 122.7(19) . . ?
C3_1 C4_1 H4A_1 119.8 . . ?
C3_1 C4_1 C5_1 120.5(17) . . ?
C5_1 C4_1 H4A_1 119.8 . . ?
C4_1 C5_1 C16_1 120.6(16) . . ?
C6_1 C5_1 C4_1 119.1(17) . . ?
C6_1 C5_1 C16_1 120.2(17) . . ?
C1_1 C6_1 H6_1 120.3 . . ?
C5_1 C6_1 C1_1 119.5(19) . . ?
C5_1 C6_1 H6_1 120.3 . . ?
O1_1 C7_1 C1_1 119(2) . . ?
O8_1 C7_1 O1_1 125.0(18) . . ?
O8_1 C7_1 C1_1 116(2) . . ?
O5_1 C8_1 O21_1 127.5(18) . . ?
O5_1 C8_1 C9_1 115.6(18) . . ?
O21_1 C8_1 C9_1 116.6(17) . . ?
C10_1 C9_1 C8_1 120.6(17) . . ?
C10_1 C9_1 C14_1 120.0(17) . . ?
C14_1 C9_1 C8_1 119.5(17) . . ?
C9_1 C10_1 H10_1 118.6 . . ?
C9_1 C10_1 C11_1 122.7(18) . . ?
C11_1 C10_1 H10_1 118.6 . . ?
C12_1 C11_1 C10_1 113.5(17) . . ?
C32_1 C11_1 C10_1 123.2(18) . . ?
C32_1 C11_1 C12_1 123.3(17) . . ?
C11_1 C12_1 H12_1 117.8 . . ?
C13_1 C12_1 C11_1 124.5(18) . . ?
C13_1 C12_1 H12_1 117.8 . . ?
O28_1 C13_1 C12_1 118.5(18) . . ?
O28_1 C13_1 C14_1 119(2) . . ?
C12_1 C13_1 C14_1 121.8(19) . . ?
C9_1 C14_1 H14_1 121.3 . . ?
C13_1 C14_1 C9_1 117(2) . . ?
C13_1 C14_1 H14_1 121.3 . . ?
O6_1 C15_1 H15A_1 109.5 . . ?
O6_1 C15_1 H15B_1 109.5 . . ?
O6_1 C15_1 H15C_1 109.5 . . ?
H15A_1 C15_1 H15B_1 109.5 . . ?
H15A_1 C15_1 H15C_1 109.5 . . ?
H15B_1 C15_1 H15C_1 109.5 . . ?
O7_1 C16_1 O13_1 124.0(18) . . ?
O7_1 C16_1 C5_1 118.2(17) . . ?
O13_1 C16_1 C5_1 117.8(17) . . ?
O9_1 C17_1 C18_1 115.7(16) . . ?
O22_1 C17_1 O9_1 120.7(16) . . ?
O22_1 C17_1 C18_1 123.6(15) . . ?
C19_1 C18_1 C17_1 121.2(17) . . ?
C23_1 C18_1 C17_1 120.7(15) . . ?
C23_1 C18_1 C19_1 118.0(18) . . ?
C18_1 C19_1 H19_1 119.0 . . ?
C20_1 C19_1 C18_1 122(2) . . ?
C20_1 C19_1 H19_1 119.0 . . ?
O29_1 C20_1 C19_1 127(2) . . ?
O29_1 C20_1 C21_1 115(2) . . ?
C19_1 C20_1 C21_1 118(2) . . ?
C20_1 C21_1 H21_1 120.2 . . ?
C22_1 C21_1 C20_1 119.6(19) . . ?
C22_1 C21_1 H21_1 120.2 . . ?
C21_1 C22_1 C23_1 121.0(18) . . ?
C21_1 C22_1 C31_1 120.9(18) . . ?
C23_1 C22_1 C31_1 118.1(17) . . ?
C18_1 C23_1 H23_1 119.4 . . ?
C22_1 C23_1 C18_1 121.1(18) . . ?
C22_1 C23_1 H23_1 119.4 . . ?
O10_1 C24_1 C25_1 117.0(17) . . ?
O14_1 C24_1 O10_1 121.9(18) . . ?
O14_1 C24_1 C25_1 120.7(19) . . ?
C26_1 C25_1 C24_1 118.8(19) . . ?
C26_1 C25_1 C30_1 121.0(18) . . ?
C30_1 C25_1 C24_1 120.1(19) . . ?
C25_1 C26_1 H26_1 120.0 . . ?
C25_1 C26_1 C27_1 120(2) . . ?
C27_1 C26_1 H26_1 120.0 . . ?
O30_1 C27_1 C26_1 129(2) . . ?
O30_1 C27_1 C28_1 113(2) . . ?
C26_1 C27_1 C28_1 118(2) . . ?
C27_1 C28_1 H28_1 120.3 . . ?
C29_1 C28_1 C27_1 119.3(19) . . ?
C29_1 C28_1 H28_1 120.3 . . ?
C28_1 C29_1 C33_1 117.0(16) . . ?
C30_1 C29_1 C28_1 118.4(16) . . ?
C30_1 C29_1 C33_1 124.6(17) . . ?
C25_1 C30_1 C29_1 122.4(17) . . ?
C25_1 C30_1 H30_1 118.8 . . ?
C29_1 C30_1 H30_1 118.8 . . ?
O15_1 C31_1 O16_1 118.7(19) . . ?
O15_1 C31_1 C22_1 122(2) . . ?
O16_1 C31_1 C22_1 119.0(18) . . ?
O17_1 C32_1 C11_1 119.8(15) . . ?
O18_1 C32_1 O17_1 118.0(17) . . ?
O18_1 C32_1 C11_1 121.6(19) . . ?
O3_1 C33_1 C29_1 119.1(19) . . ?
O19_1 C33_1 O3_1 126.5(18) . . ?
O19_1 C33_1 C29_1 114.4(17) . . ?
O20_1 C34_1 C35_1 116.6(17) . . ?
O26_1 C34_1 O20_1 126.1(16) . . ?
O26_1 C34_1 C35_1 117.1(17) . . ?
C36_1 C35_1 C34_1 119.0(16) . . ?
C40_1 C35_1 C34_1 118.5(18) . . ?
C40_1 C35_1 C36_1 122.5(17) . . ?
C35_1 C36_1 H36_1 119.7 . . ?
C37_1 C36_1 C35_1 120.5(16) . . ?
C37_1 C36_1 H36_1 119.7 . . ?
C36_1 C37_1 C41_1 120.7(17) . . ?
C38_1 C37_1 C36_1 117.2(16) . . ?
C38_1 C37_1 C41_1 122.0(18) . . ?
C37_1 C38_1 H38_1 117.4 . . ?
C37_1 C38_1 C39_1 125(2) . . ?
C39_1 C38_1 H38_1 117.4 . . ?
O31_1 C39_1 C38_1 118(2) . . ?
O31_1 C39_1 C40_1 128(2) . . ?
C40_1 C39_1 C38_1 113(2) . . ?
C35_1 C40_1 C39_1 122(2) . . ?
C35_1 C40_1 H40_1 119.2 . . ?
C39_1 C40_1 H40_1 119.2 . . ?
O23_1 C41_1 O24_1 124.5(18) . . ?
O23_1 C41_1 C37_1 118(2) . . ?
O24_1 C41_1 C37_1 117.1(18) . . ?
O28_1 C42_1 H42A_1 109.5 . . ?
O28_1 C42_1 H42B_1 109.5 . . ?
O28_1 C42_1 H42C_1 109.5 . . ?
H42A_1 C42_1 H42B_1 109.5 . . ?
H42A_1 C42_1 H42C_1 109.5 . . ?
H42B_1 C42_1 H42C_1 109.5 . . ?
O29_1 C43_1 H43A_1 109.5 . . ?
O29_1 C43_1 H43B_1 109.5 . . ?
O29_1 C43_1 H43C_1 109.5 . . ?
H43A_1 C43_1 H43B_1 109.5 . . ?
H43A_1 C43_1 H43C_1 109.5 . . ?
H43B_1 C43_1 H43C_1 109.5 . . ?
O30_1 C44_1 H44A_1 109.5 . . ?
O30_1 C44_1 H44B_1 109.5 . . ?
O30_1 C44_1 H44C_1 109.5 . . ?
H44A_1 C44_1 H44B_1 109.5 . . ?
H44A_1 C44_1 H44C_1 109.5 . . ?
H44B_1 C44_1 H44C_1 109.5 . . ?
O31_1 C45_1 H45A_1 109.5 . . ?
O31_1 C45_1 H45B_1 109.5 . . ?
O31_1 C45_1 H45C_1 109.5 . . ?
H45A_1 C45_1 H45B_1 109.5 . . ?
H45A_1 C45_1 H45C_1 109.5 . . ?
H45B_1 C45_1 H45C_1 109.5 . . ?
H5WA_2 O5W_2 H5WB_2 104.51(16) . . ?
H_4 O1W_4 HA_4 104.50(9) . . ?
H3WA_6 O3W_6 H3WB_6 109.46(17) . . ?
H2WA_7 O2W_7 H2WB_7 104.50(4) . . ?

loop_
_geom_bond_atom_site_label_1
_geom_bond_atom_site_label_2
_geom_bond_distance
_geom_bond_site_symmetry_2
_geom_bond_publ_flag
Co1_1 O1_1 2.094(16) . ?
Co1_1 O2_1 2.076(11) . ?
Co1_1 O7_1 2.068(14) 2_565 ?
Co1_1 O10_1 2.032(16) 1_554 ?
Co1_1 O11_1 2.058(18) . ?
Co1_1 O12_1 2.18(2) . ?
Co2_1 O2_1 2.075(12) . ?
Co2_1 O3_1 2.164(12) . ?
Co2_1 O13_1 2.020(12) 2_565 ?
Co2_1 O14_1 2.036(14) 1_554 ?
Co2_1 O15_1 2.083(15) 3_456 ?
Co2_1 O18_1 2.191(12) . ?
Co3_1 O3_1 2.208(12) . ?
Co3_1 O4_1 2.072(12) . ?
Co3_1 O18_1 2.188(12) . ?
Co3_1 O20_1 2.000(13) . ?
Co3_1 O21_1 2.028(12) 1_556 ?
Co3_1 O22_1 2.082(14) . ?
Co4_1 O4_1 2.072(12) 1_554 ?
Co4_1 O5_1 2.033(13) . ?
Co4_1 O23_1 2.111(17) 2_554 ?
Co4_1 O25_1 2.101(14) . ?
Co4_1 O26_1 2.073(14) 1_554 ?
Co4_1 O27_1 2.13(2) . ?
Co5_1 O2_1 1.963(12) . ?
Co5_1 O8_1 1.976(13) . ?
Co5_1 O9_1 1.942(14) . ?
Co5_1 O19_1 1.971(13) . ?
Co6_1 O4_1 2.006(13) 3_556 ?
Co6_1 O16_1 1.926(14) . ?
Co6_1 O17_1 1.957(13) 3_556 ?
Co6_1 O24_1 1.929(13) 4_556 ?
O1_1 C7_1 1.29(3) . ?
O2_1 H2_1 0.9800 . ?
O3_1 C33_1 1.26(2) . ?
O4_1 Co4_1 2.072(12) 1_556 ?
O4_1 Co6_1 2.006(13) 3_456 ?
O4_1 H4_1 0.9800 . ?
O5_1 C8_1 1.24(2) . ?
O6_1 C3_1 1.45(3) . ?
O6_1 C15_1 1.26(5) . ?
O7_1 Co1_1 2.068(14) 2_565 ?
O7_1 C16_1 1.27(2) . ?
O8_1 C7_1 1.27(2) . ?
O9_1 C17_1 1.30(2) . ?
O10_1 Co1_1 2.032(16) 1_556 ?
O10_1 C24_1 1.30(2) . ?
O11_1 H11A_1 0.859(18) . ?
O11_1 H11B_1 0.955(18) . ?
O12_1 H12A_1 0.9753 . ?
O12_1 H12B_1 0.9754 . ?
O13_1 Co2_1 2.021(12) 2_565 ?
O13_1 C16_1 1.27(2) . ?
O14_1 Co2_1 2.036(14) 1_556 ?
O14_1 C24_1 1.25(2) . ?
O15_1 Co2_1 2.083(15) 3_556 ?
O15_1 C31_1 1.25(2) . ?
O16_1 C31_1 1.32(2) . ?
O17_1 Co6_1 1.957(13) 3_456 ?
O17_1 C32_1 1.32(2) . ?
O18_1 C32_1 1.293(18) . ?
O19_1 C33_1 1.25(2) . ?
O20_1 C34_1 1.24(2) . ?
O21_1 Co3_1 2.028(12) 1_554 ?
O21_1 C8_1 1.28(2) . ?
O22_1 C17_1 1.23(2) . ?
O23_1 Co4_1 2.111(17) 2_556 ?
O23_1 C41_1 1.17(2) . ?
O24_1 Co6_1 1.929(13) 4_546 ?
O24_1 C41_1 1.27(2) . ?
O25_1 H25A_1 0.9806 . ?
O25_1 H25B_1 0.9743 . ?
O26_1 Co4_1 2.073(14) 1_556 ?
O26_1 C34_1 1.24(2) . ?
O27_1 H27A_1 0.8495 . ?
O27_1 H27B_1 0.8497 . ?
O28_1 C13_1 1.33(3) . ?
O28_1 C42_1 1.42(3) . ?
O29_1 C20_1 1.33(3) . ?
O29_1 C43_1 1.45(5) . ?
O30_1 C27_1 1.35(3) . ?
O30_1 C44_1 1.50(4) . ?
O31_1 C39_1 1.30(3) . ?
O31_1 C45_1 1.45(3) . ?
C1_1 C2_1 1.36(3) . ?
C1_1 C6_1 1.40(3) . ?
C1_1 C7_1 1.52(3) . ?
C2_1 H2A_1 0.9300 . ?
C2_1 C3_1 1.40(3) . ?
C3_1 C4_1 1.32(3) . ?
C4_1 H4A_1 0.9300 . ?
C4_1 C5_1 1.40(3) . ?
C5_1 C6_1 1.34(2) . ?
C5_1 C16_1 1.47(3) . ?
C6_1 H6_1 0.9300 . ?
C8_1 C9_1 1.50(3) . ?
C9_1 C10_1 1.35(2) . ?
C9_1 C14_1 1.46(3) . ?
C10_1 H10_1 0.9300 . ?
C10_1 C11_1 1.52(2) . ?
C11_1 C12_1 1.39(3) . ?
C11_1 C32_1 1.33(3) . ?
C12_1 H12_1 0.9300 . ?
C12_1 C13_1 1.36(3) . ?
C13_1 C14_1 1.42(3) . ?
C14_1 H14_1 0.9300 . ?
C15_1 H15A_1 0.9600 . ?
C15_1 H15B_1 0.9600 . ?
C15_1 H15C_1 0.9600 . ?
C17_1 C18_1 1.50(2) . ?
C18_1 C19_1 1.38(2) . ?
C18_1 C23_1 1.37(2) . ?
C19_1 H19_1 0.9300 . ?
C19_1 C20_1 1.35(3) . ?
C20_1 C21_1 1.42(3) . ?
C21_1 H21_1 0.9300 . ?
C21_1 C22_1 1.34(2) . ?
C22_1 C23_1 1.36(2) . ?
C22_1 C31_1 1.48(3) . ?
C23_1 H23_1 0.9300 . ?
C24_1 C25_1 1.47(3) . ?
C25_1 C26_1 1.38(3) . ?
C25_1 C30_1 1.39(3) . ?
C26_1 H26_1 0.9300 . ?
C26_1 C27_1 1.40(4) . ?
C27_1 C28_1 1.51(3) . ?
C28_1 H28_1 0.9300 . ?
C28_1 C29_1 1.40(3) . ?
C29_1 C30_1 1.40(2) . ?
C29_1 C33_1 1.46(3) . ?
C30_1 H30_1 0.9300 . ?
C34_1 C35_1 1.541(19) . ?
C35_1 C36_1 1.39(2) . ?
C35_1 C40_1 1.31(3) . ?
C36_1 H36_1 0.9300 . ?
C36_1 C37_1 1.38(2) . ?
C37_1 C38_1 1.33(3) . ?
C37_1 C41_1 1.52(2) . ?
C38_1 H38_1 0.9300 . ?
C38_1 C39_1 1.47(3) . ?
C39_1 C40_1 1.43(3) . ?
C40_1 H40_1 0.9300 . ?
C42_1 H42A_1 0.9600 . ?
C42_1 H42B_1 0.9600 . ?
C42_1 H42C_1 0.9600 . ?
C43_1 H43A_1 0.9600 . ?
C43_1 H43B_1 0.9600 . ?
C43_1 H43C_1 0.9600 . ?
C44_1 H44A_1 0.9600 . ?
C44_1 H44B_1 0.9600 . ?
C44_1 H44C_1 0.9600 . ?
C45_1 H45A_1 0.9600 . ?
C45_1 H45B_1 0.9600 . ?
C45_1 H45C_1 0.9600 . ?
O5W_2 H5WA_2 0.8500(14) . ?
O5W_2 H5WB_2 0.8501(12) . ?
O1W_4 H_4 0.8501(13) . ?
O1W_4 HA_4 0.8500(18) . ?
O3W_6 H3WA_6 0.8500(13) . ?
O3W_6 H3WB_6 0.8499(12) . ?
O2W_7 H2WA_7 0.850(2) . ?
O2W_7 H2WB_7 0.8501(18) . ?

loop_
_geom_torsion_atom_site_label_1
_geom_torsion_atom_site_label_2
_geom_torsion_atom_site_label_3
_geom_torsion_atom_site_label_4
_geom_torsion
_geom_torsion_site_symmetry_1
_geom_torsion_site_symmetry_2
_geom_torsion_site_symmetry_3
_geom_torsion_site_symmetry_4
_geom_torsion_publ_flag
Co1_1 O1_1 C7_1 O8_1 38(4) . . . . ?
Co1_1 O1_1 C7_1 C1_1 -148.1(17) . . . . ?
Co1_1 O7_1 C16_1 O13_1 -45(3) 2_565 . . . ?
Co1_1 O7_1 C16_1 C5_1 136.0(16) 2_565 . . . ?
Co1_1 O10_1 C24_1 O14_1 -7(3) 1_556 . . . ?
Co1_1 O10_1 C24_1 C25_1 165.4(13) 1_556 . . . ?
Co2_1 O3_1 C33_1 O19_1 -54(3) . . . . ?
Co2_1 O3_1 C33_1 C29_1 126.1(15) . . . . ?
Co2_1 O13_1 C16_1 O7_1 1(3) 2_565 . . . ?
Co2_1 O13_1 C16_1 C5_1 -179.6(13) 2_565 . . . ?
Co2_1 O14_1 C24_1 O10_1 -29(3) 1_556 . . . ?
Co2_1 O14_1 C24_1 C25_1 158.5(14) 1_556 . . . ?
Co2_1 O15_1 C31_1 O16_1 -116(5) 3_556 . . . ?
Co2_1 O15_1 C31_1 C22_1 62(6) 3_556 . . . ?
Co2_1 O18_1 C32_1 O17_1 -81.1(17) . . . . ?
Co2_1 O18_1 C32_1 C11_1 90(2) . . . . ?
Co3_1 O3_1 C33_1 O19_1 84(2) . . . . ?
Co3_1 O3_1 C33_1 C29_1 -95.4(18) . . . . ?
Co3_1 O18_1 C32_1 O17_1 69(2) . . . . ?
Co3_1 O18_1 C32_1 C11_1 -119.9(15) . . . . ?
Co3_1 O20_1 C34_1 O26_1 -13(3) . . . . ?
Co3_1 O20_1 C34_1 C35_1 172.4(13) . . . . ?
Co3_1 O21_1 C8_1 O5_1 8(3) 1_554 . . . ?
Co3_1 O21_1 C8_1 C9_1 -165.4(12) 1_554 . . . ?
Co3_1 O22_1 C17_1 O9_1 -113(2) . . . . ?
Co3_1 O22_1 C17_1 C18_1 65(3) . . . . ?
Co4_1 O5_1 C8_1 O21_1 18(3) . . . . ?
Co4_1 O5_1 C8_1 C9_1 -169.1(12) . . . . ?
Co4_1 O23_1 C41_1 O24_1 -37(4) 2_556 . . . ?
Co4_1 O23_1 C41_1 C37_1 142.9(19) 2_556 . . . ?
Co4_1 O26_1 C34_1 O20_1 50(3) 1_556 . . . ?
Co4_1 O26_1 C34_1 C35_1 -135.7(15) 1_556 . . . ?
Co5_1 O8_1 C7_1 O1_1 -10(3) . . . . ?
Co5_1 O8_1 C7_1 C1_1 175.0(15) . . . . ?
Co5_1 O9_1 C17_1 O22_1 19(2) . . . . ?
Co5_1 O9_1 C17_1 C18_1 -159.0(12) . . . . ?
Co5_1 O19_1 C33_1 O3_1 -1(3) . . . . ?
Co5_1 O19_1 C33_1 C29_1 178.8(12) . . . . ?
Co6_1 O16_1 C31_1 O15_1 10(3) . . . . ?
Co6_1 O16_1 C31_1 C22_1 -167.8(15) . . . . ?
Co6_1 O17_1 C32_1 O18_1 -5(2) 3_456 . . . ?
Co6_1 O17_1 C32_1 C11_1 -176.3(13) 3_456 . . . ?
Co6_1 O24_1 C41_1 O23_1 8(3) 4_546 . . . ?
Co6_1 O24_1 C41_1 C37_1 -172.1(14) 4_546 . . . ?
O5_1 C8_1 C9_1 C10_1 -14(3) . . . . ?
O5_1 C8_1 C9_1 C14_1 166.6(19) . . . . ?
O6_1 C3_1 C4_1 C5_1 173(3) . . . . ?
O9_1 C17_1 C18_1 C19_1 -177(2) . . . . ?
O9_1 C17_1 C18_1 C23_1 -1(3) . . . . ?
O10_1 C24_1 C25_1 C26_1 -168.7(18) . . . . ?
O10_1 C24_1 C25_1 C30_1 12(3) . . . . ?
O14_1 C24_1 C25_1 C26_1 4(3) . . . . ?
O14_1 C24_1 C25_1 C30_1 -174.8(17) . . . . ?
O20_1 C34_1 C35_1 C36_1 172.1(18) . . . . ?
O20_1 C34_1 C35_1 C40_1 -5(3) . . . . ?
O21_1 C8_1 C9_1 C10_1 159.6(17) . . . . ?
O21_1 C8_1 C9_1 C14_1 -20(3) . . . . ?
O22_1 C17_1 C18_1 C19_1 5(3) . . . . ?
O22_1 C17_1 C18_1 C23_1 -179.3(17) . . . . ?
O26_1 C34_1 C35_1 C36_1 -3(3) . . . . ?
O26_1 C34_1 C35_1 C40_1 179(2) . . . . ?
O28_1 C13_1 C14_1 C9_1 177(3) . . . . ?
O29_1 C20_1 C21_1 C22_1 -178(3) . . . . ?
O30_1 C27_1 C28_1 C29_1 180(2) . . . . ?
O31_1 C39_1 C40_1 C35_1 -172(3) . . . . ?
C1_1 C2_1 C3_1 O6_1 -171(3) . . . . ?
C1_1 C2_1 C3_1 C4_1 -3(6) . . . . ?
C2_1 C1_1 C6_1 C5_1 5(4) . . . . ?
C2_1 C1_1 C7_1 O1_1 -161(3) . . . . ?
C2_1 C1_1 C7_1 O8_1 14(4) . . . . ?
C2_1 C3_1 C4_1 C5_1 6(6) . . . . ?
C3_1 C4_1 C5_1 C6_1 -3(4) . . . . ?
C3_1 C4_1 C5_1 C16_1 174(3) . . . . ?
C4_1 C5_1 C6_1 C1_1 -2(3) . . . . ?
C4_1 C5_1 C16_1 O7_1 -176(2) . . . . ?
C4_1 C5_1 C16_1 O13_1 5(3) . . . . ?
C6_1 C1_1 C2_1 C3_1 -3(5) . . . . ?
C6_1 C1_1 C7_1 O1_1 27(3) . . . . ?
C6_1 C1_1 C7_1 O8_1 -158(2) . . . . ?
C6_1 C5_1 C16_1 O7_1 2(3) . . . . ?
C6_1 C5_1 C16_1 O13_1 -177.8(18) . . . . ?
C7_1 C1_1 C2_1 C3_1 -174(3) . . . . ?
C7_1 C1_1 C6_1 C5_1 177(2) . . . . ?
C8_1 C9_1 C10_1 C11_1 -179.0(17) . . . . ?
C8_1 C9_1 C14_1 C13_1 176(2) . . . . ?
C9_1 C10_1 C11_1 C12_1 0(2) . . . . ?
C9_1 C10_1 C11_1 C32_1 177.7(18) . . . . ?
C10_1 C9_1 C14_1 C13_1 -3(3) . . . . ?
C10_1 C11_1 C12_1 C13_1 3(3) . . . . ?
C10_1 C11_1 C32_1 O17_1 17(3) . . . . ?
C10_1 C11_1 C32_1 O18_1 -153.9(16) . . . . ?
C11_1 C12_1 C13_1 O28_1 -177(3) . . . . ?
C11_1 C12_1 C13_1 C14_1 -6(4) . . . . ?
C12_1 C11_1 C32_1 O17_1 -165.3(17) . . . . ?
C12_1 C11_1 C32_1 O18_1 24(3) . . . . ?
C12_1 C13_1 C14_1 C9_1 6(4) . . . . ?
C14_1 C9_1 C10_1 C11_1 0(3) . . . . ?
C15_1 O6_1 C3_1 C2_1 -168(5) . . . . ?
C15_1 O6_1 C3_1 C4_1 24(7) . . . . ?
C16_1 C5_1 C6_1 C1_1 -179.5(19) . . . . ?
C17_1 C18_1 C19_1 C20_1 175(2) . . . . ?
C17_1 C18_1 C23_1 C22_1 -178.7(18) . . . . ?
C18_1 C19_1 C20_1 O29_1 177(3) . . . . ?
C18_1 C19_1 C20_1 C21_1 4(4) . . . . ?
C19_1 C18_1 C23_1 C22_1 -3(3) . . . . ?
C19_1 C20_1 C21_1 C22_1 -4(4) . . . . ?
C20_1 C21_1 C22_1 C23_1 0(4) . . . . ?
C20_1 C21_1 C22_1 C31_1 178(2) . . . . ?
C21_1 C22_1 C23_1 C18_1 3(3) . . . . ?
C21_1 C22_1 C31_1 O15_1 9(3) . . . . ?
C21_1 C22_1 C31_1 O16_1 -173(2) . . . . ?
C23_1 C18_1 C19_1 C20_1 -1(4) . . . . ?
C23_1 C22_1 C31_1 O15_1 -173(2) . . . . ?
C23_1 C22_1 C31_1 O16_1 5(3) . . . . ?
C24_1 C25_1 C26_1 C27_1 -170(2) . . . . ?
C24_1 C25_1 C30_1 C29_1 171.9(18) . . . . ?
C25_1 C26_1 C27_1 O30_1 179(3) . . . . ?
C25_1 C26_1 C27_1 C28_1 -9(4) . . . . ?
C26_1 C25_1 C30_1 C29_1 -7(3) . . . . ?
C26_1 C27_1 C28_1 C29_1 6(4) . . . . ?
C27_1 C28_1 C29_1 C30_1 -4(3) . . . . ?
C27_1 C28_1 C29_1 C33_1 175(2) . . . . ?
C28_1 C29_1 C30_1 C25_1 4(3) . . . . ?
C28_1 C29_1 C33_1 O3_1 -15(3) . . . . ?
C28_1 C29_1 C33_1 O19_1 165.8(18) . . . . ?
C30_1 C25_1 C26_1 C27_1 9(3) . . . . ?
C30_1 C29_1 C33_1 O3_1 163.9(17) . . . . ?
C30_1 C29_1 C33_1 O19_1 -16(3) . . . . ?
C31_1 C22_1 C23_1 C18_1 -174.6(18) . . . . ?
C32_1 C11_1 C12_1 C13_1 -175(2) . . . . ?
C33_1 C29_1 C30_1 C25_1 -174.1(19) . . . . ?
C34_1 C35_1 C36_1 C37_1 177.6(19) . . . . ?
C34_1 C35_1 C40_1 C39_1 -177(3) . . . . ?
C35_1 C36_1 C37_1 C38_1 4(3) . . . . ?
C35_1 C36_1 C37_1 C41_1 -179.7(19) . . . . ?
C36_1 C35_1 C40_1 C39_1 6(5) . . . . ?
C36_1 C37_1 C38_1 C39_1 -5(4) . . . . ?
C36_1 C37_1 C41_1 O23_1 -19(3) . . . . ?
C36_1 C37_1 C41_1 O24_1 161(2) . . . . ?
C37_1 C38_1 C39_1 O31_1 174(3) . . . . ?
C37_1 C38_1 C39_1 C40_1 5(5) . . . . ?
C38_1 C37_1 C41_1 O23_1 157(3) . . . . ?
C38_1 C37_1 C41_1 O24_1 -23(3) . . . . ?
C38_1 C39_1 C40_1 C35_1 -6(5) . . . . ?
C40_1 C35_1 C36_1 C37_1 -5(4) . . . . ?
C41_1 C37_1 C38_1 C39_1 179(3) . . . . ?
C42_1 O28_1 C13_1 C12_1 175(5) . . . . ?
C42_1 O28_1 C13_1 C14_1 4(6) . . . . ?
C43_1 O29_1 C20_1 C19_1 35(6) . . . . ?
C43_1 O29_1 C20_1 C21_1 -151(3) . . . . ?
C44_1 O30_1 C27_1 C26_1 20(5) . . . . ?
C44_1 O30_1 C27_1 C28_1 -153(3) . . . . ?
C45_1 O31_1 C39_1 C38_1 178(3) . . . . ?
C45_1 O31_1 C39_1 C40_1 -16(5) . . . . ?

loop_
_twin_individual_id
_twin_individual_mass_fraction_refined
1 0.575(13)
2 0.425(13)
